data_1527615
loop_
_publ_author_name
'Kalinin, V.P.'
'Karataeva, I.M.'
'Vinogradov, E.E.'
'Vavilin, V.I.'
'Plyukhin, V.V.'
'Pakhomov, V.I.'

_publ_section_title
;
 Crystal structure of Rb I O3 (Li I O3)2
;
_journal_name_full
;
Koordinatsionnaya Khimiya (= Coordination Chemistry (USSR))
;
_journal_page_first 444
_journal_page_last 447
_journal_volume 4
_journal_year 1978
_chemical_formula_sum 'I3 Li2 O9 Rb'
_chemical_name_systematic 'Rb Li2 (I O3)3'
_space_group_IT_number 14
_symmetry_space_group_name_Hall '-P 2bc'
_symmetry_space_group_name_H-M 'P 1 1 21/b'
_cell_angle_alpha 90
_cell_angle_beta 90
_cell_angle_gamma 112
_cell_formula_units_Z 4
_cell_length_a 8.46
_cell_length_b 11.22
_cell_length_c 11.09
_cell_volume 976.024
_citation_journal_id_ASTM KOKHDC
_cod_data_source_file Kalinin_KOKHDC_1978_862.cif
_cod_data_source_block I3Li2O9Rb1
_cod_original_cell_volume 976.0244
_cod_original_sg_symbol_Hall '-P 2ybc (-x,z,y)'
_cod_original_formula_sum 'I3 Li2 O9 Rb1'
_cod_database_code 1527615

loop_
_symmetry_equiv_pos_as_xyz
x,y,z
-x,-y+1/2,z+1/2
-x,-y,-z
x,y-1/2,-z-1/2

loop_
_atom_site_label
_atom_site_type_symbol
_atom_site_fract_x
_atom_site_fract_y
_atom_site_fract_z
_atom_site_occupancy
_atom_site_U_iso_or_equiv
O8 O-2 0.139 0.086 0.702 1 0.0
I3 I+5 0.915 0.064 0.369 1 0.0
O4 O-2 0.256 0.443 0.285 1 0.0
I2 I+5 0.412 0.046 0.32 1 0.0
I1 I+5 0.219 0.174 0.053 1 0.0
Li1 Li+1 0.009 0.335 0.278 1 0.0
O6 O-2 0.599 0.011 0.28 1 0.0
O7 O-2 0.976 0.172 0.242 1 0.0
O9 O-2 0.128 0.085 0.423 1 0.0
O3 O-2 0.656 0.158 0.536 1 0.0
O5 O-2 0.456 0.191 0.237 1 0.0
Li2 Li+1 0.619 0.375 0.284 1 0.0
O2 O-2 0.661 0.391 0.46 1 0.0
Rb1 Rb+1 0.708 0.162 0.044 1 0.0
O1 O-2 0.964 0.334 0.453 1 0.0
